data_4060631
loop_
_publ_author_name
'Hou, Junxian'
'Sun, Wen-Hua'
'Zhang, Shu'
'Ma, Hongwei'
'Deng, Yuan'
'Lu, Xiaoming'

_publ_section_title
;
 Synthesis and Characterization of Tridentate Nickel Complexes Bearing
 P&#x2227;N&#x2227;N and P&#x2227;N&#x2227;P Ligands and Their Catalytic
 Property in Ethylene Oligomerization
;
_journal_coden_ASTM ORGND7
_journal_issue 1
_journal_name_full Organometallics
_journal_page_first 236
_journal_page_last 244
_journal_paper_doi 10.1021/om0507979
_journal_volume 25
_journal_year 2006
_chemical_formula_sum 'C29 H25 Br2 N2 Ni O P'
_chemical_formula_weight 667.01
_space_group_IT_number 2
_symmetry_cell_setting triclinic
_symmetry_space_group_name_Hall '-P 1'
_symmetry_space_group_name_H-M 'P -1'
_cell_angle_alpha 82.68(3)
_cell_angle_beta 70.56(3)
_cell_angle_gamma 63.38(3)
_cell_formula_units_Z 2
_cell_length_a 10.109(2)
_cell_length_b 11.233(2)
_cell_length_c 13.541(3)
_cell_measurement_temperature 293(2)
_cell_volume 1295.8(4)
_diffrn_ambient_temperature 293(2)
_exptl_crystal_density_diffrn 1.710
_cod_depositor_comments
;
The following automatic conversions were performed:
'_symmetry_cell_setting' value 'Triclinic' changed to 'triclinic'
according to '/home/saulius/struct/CIF-dictionaries/cif_core.dic'
dictionary named 'cif_core.dic' version 2.4.1 from 2010-06-29.

Automatic conversion script
Id: cif_fix_enum 1527 2010-12-29 10:47:43Z saulius 

 Updated bibliographic information.

 Antanas Vaitkus,
 2019-10-02
;
_cod_database_code 4060631

loop_
_symmetry_equiv_pos_as_xyz
'x, y, z'
'-x, -y, -z'

loop_
_atom_site_label
_atom_site_type_symbol
_atom_site_fract_x
_atom_site_fract_y
_atom_site_fract_z
_atom_site_U_iso_or_equiv
_atom_site_adp_type
_atom_site_occupancy
_atom_site_symmetry_multiplicity
_atom_site_calc_flag
_atom_site_refinement_flags
_atom_site_disorder_assembly
_atom_site_disorder_group
Ni1 Ni 0.75195(7) 0.18720(5) 0.79206(4) 0.04058(17) Uani 1 1 d . . .
Br1 Br 0.79949(9) 0.03554(6) 0.66889(5) 0.0768(2) Uani 1 1 d . . .
P1 P 0.83109(13) 0.30437(11) 0.66842(8) 0.0360(2) Uani 1 1 d . . .
N1 N 0.7280(5) 0.0679(4) 0.9076(3) 0.0480(9) Uani 1 1 d . . .
N2 N 0.7568(4) 0.2883(3) 0.8948(2) 0.0346(7) Uani 1 1 d . . .
C1 C 0.6975(7) -0.0357(5) 0.9127(5) 0.0693(16) Uani 1 1 d . . .
H1A H 0.6712 -0.0525 0.8581 0.083 Uiso 1 1 calc R . .
C2 C 0.7036(8) -0.1217(6) 0.9979(6) 0.0811(19) Uani 1 1 d . . .
H2A H 0.6791 -0.1926 0.9996 0.097 Uiso 1 1 calc R . .
C3 C 0.7442(7) -0.1019(5) 1.0764(5) 0.0739(18) Uani 1 1 d . . .
H3A H 0.7491 -0.1594 1.1324 0.089 Uiso 1 1 calc R . .
C4 C 0.7799(6) 0.0075(5) 1.0739(4) 0.0565(13) Uani 1 1 d . . .
C5 C 0.8303(7) 0.0362(6) 1.1487(4) 0.0685(17) Uani 1 1 d . . .
H5A H 0.8448 -0.0200 1.2047 0.082 Uiso 1 1 calc R . .
C6 C 0.8578(7) 0.1440(6) 1.1402(4) 0.0703(17) Uani 1 1 d . . .
H6A H 0.8942 0.1596 1.1896 0.084 Uiso 1 1 calc R . .
C7 C 0.8325(6) 0.2353(5) 1.0576(4) 0.0578(13) Uani 1 1 d . . .
H7A H 0.8481 0.3114 1.0545 0.069 Uiso 1 1 calc R . .
C8 C 0.7851(5) 0.2089(4) 0.9833(3) 0.0413(10) Uani 1 1 d . . .
C9 C 0.7634(5) 0.0923(4) 0.9884(3) 0.0423(10) Uani 1 1 d . . .
C10 C 0.7140(5) 0.4140(4) 0.9025(3) 0.0396(9) Uani 1 1 d . . .
H10A H 0.6951 0.4469 0.9680 0.047 Uiso 1 1 calc R . .
C11 C 0.6919(5) 0.5100(4) 0.8201(3) 0.0368(9) Uani 1 1 d . . .
C12 C 0.6208(5) 0.6438(4) 0.8517(4) 0.0474(11) Uani 1 1 d . . .
H12A H 0.5860 0.6662 0.9225 0.057 Uiso 1 1 calc R . .
C13 C 0.6014(6) 0.7432(5) 0.7788(4) 0.0552(13) Uani 1 1 d . . .
H13A H 0.5544 0.8320 0.8006 0.066 Uiso 1 1 calc R . .
C14 C 0.6513(6) 0.7109(5) 0.6750(4) 0.0569(13) Uani 1 1 d . . .
H14A H 0.6379 0.7779 0.6260 0.068 Uiso 1 1 calc R . .
C15 C 0.7214(5) 0.5799(4) 0.6422(4) 0.0478(11) Uani 1 1 d . . .
H15A H 0.7565 0.5595 0.5710 0.057 Uiso 1 1 calc R . .
C16 C 0.7412(5) 0.4774(4) 0.7128(3) 0.0359(9) Uani 1 1 d . . .
C17 C 0.8006(6) 0.3151(4) 0.5436(3) 0.0470(11) Uani 1 1 d . . .
C18 C 0.6578(7) 0.3273(6) 0.5430(4) 0.0673(15) Uani 1 1 d . . .
H18A H 0.5860 0.3216 0.6054 0.081 Uiso 1 1 calc R . .
C19 C 0.6216(9) 0.3477(7) 0.4511(6) 0.098(3) Uani 1 1 d . . .
H19A H 0.5265 0.3548 0.4509 0.118 Uiso 1 1 calc R . .
C20 C 0.7294(11) 0.3576(7) 0.3585(6) 0.110(3) Uani 1 1 d . . .
H20A H 0.7040 0.3757 0.2965 0.132 Uiso 1 1 calc R . .
C21 C 0.8730(10) 0.3408(6) 0.3578(4) 0.087(2) Uani 1 1 d . . .
H21A H 0.9462 0.3429 0.2948 0.105 Uiso 1 1 calc R . .
C22 C 0.9095(7) 0.3208(5) 0.4509(4) 0.0657(15) Uani 1 1 d . . .
H22A H 1.0058 0.3113 0.4508 0.079 Uiso 1 1 calc R . .
C23 C 1.0387(5) 0.2478(4) 0.6413(3) 0.0411(10) Uani 1 1 d . . .
C24 C 1.1399(6) 0.1206(5) 0.5993(4) 0.0549(13) Uani 1 1 d . . .
H24A H 1.1028 0.0684 0.5790 0.066 Uiso 1 1 calc R . .
C25 C 1.2989(6) 0.0714(7) 0.5875(4) 0.0733(18) Uani 1 1 d . . .
H25A H 1.3676 -0.0136 0.5589 0.088 Uiso 1 1 calc R . .
C26 C 1.3530(6) 0.1464(7) 0.6175(4) 0.0742(18) Uani 1 1 d . . .
H26A H 1.4586 0.1127 0.6093 0.089 Uiso 1 1 calc R . .
C27 C 1.2549(7) 0.2705(7) 0.6592(4) 0.0704(16) Uani 1 1 d . . .
H27A H 1.2936 0.3208 0.6800 0.084 Uiso 1 1 calc R . .
C28 C 1.0954(6) 0.3239(6) 0.6714(4) 0.0551(12) Uani 1 1 d . . .
H28A H 1.0287 0.4094 0.6995 0.066 Uiso 1 1 calc R . .
Br2 Br 0.42484(6) 0.36796(5) 0.84241(4) 0.05212(16) Uani 1 1 d . . .
O1 O 0.9882 0.4756 0.9462 0.223(5) Uani 1 1 d . . .
H1B H 1.0496 0.3825 0.9283 0.268 Uiso 1 1 d . . .
C29 C 1.0511 0.5569 0.8809 0.219(7) Uani 1 1 d . . .
H29A H 1.0230 0.6351 0.9196 0.329 Uiso 1 1 calc R . .
H29B H 1.0109 0.5826 0.8226 0.329 Uiso 1 1 calc R . .
H29C H 1.1624 0.5088 0.8557 0.329 Uiso 1 1 calc R . .

loop_
_atom_site_aniso_label
_atom_site_aniso_U_11
_atom_site_aniso_U_22
_atom_site_aniso_U_33
_atom_site_aniso_U_23
_atom_site_aniso_U_13
_atom_site_aniso_U_12
Ni1 0.0533(4) 0.0383(3) 0.0380(3) -0.0006(2) -0.0154(3) -0.0253(3)
Br1 0.1164(5) 0.0570(3) 0.0641(4) -0.0157(3) -0.0244(3) -0.0417(3)
P1 0.0384(6) 0.0403(6) 0.0316(5) -0.0015(5) -0.0133(5) -0.0166(5)
N1 0.054(2) 0.041(2) 0.054(2) 0.0063(18) -0.0205(19) -0.0240(19)
N2 0.0379(19) 0.0372(18) 0.0333(17) 0.0010(15) -0.0140(15) -0.0182(16)
C1 0.081(4) 0.058(3) 0.088(4) 0.011(3) -0.031(3) -0.046(3)
C2 0.104(5) 0.059(3) 0.089(5) 0.026(3) -0.026(4) -0.051(4)
C3 0.077(4) 0.054(3) 0.073(4) 0.023(3) -0.009(3) -0.029(3)
C4 0.050(3) 0.048(3) 0.046(3) 0.008(2) -0.005(2) -0.010(2)
C5 0.074(4) 0.057(3) 0.044(3) 0.010(3) -0.015(3) -0.007(3)
C6 0.075(4) 0.085(4) 0.041(3) -0.004(3) -0.029(3) -0.017(3)
C7 0.071(4) 0.057(3) 0.047(3) -0.002(2) -0.027(3) -0.023(3)
C8 0.039(2) 0.045(2) 0.034(2) -0.0003(19) -0.0088(18) -0.014(2)
C9 0.038(2) 0.039(2) 0.041(2) 0.003(2) -0.0087(19) -0.011(2)
C10 0.039(2) 0.046(2) 0.039(2) -0.004(2) -0.0136(18) -0.020(2)
C11 0.037(2) 0.037(2) 0.042(2) 0.0010(19) -0.0155(18) -0.0186(19)
C12 0.049(3) 0.043(3) 0.053(3) -0.005(2) -0.018(2) -0.018(2)
C13 0.057(3) 0.035(2) 0.077(4) -0.005(2) -0.026(3) -0.017(2)
C14 0.066(3) 0.043(3) 0.063(3) 0.015(3) -0.029(3) -0.022(2)
C15 0.054(3) 0.044(3) 0.045(3) 0.005(2) -0.020(2) -0.019(2)
C16 0.033(2) 0.037(2) 0.043(2) 0.0000(19) -0.0157(18) -0.0164(18)
C17 0.057(3) 0.044(2) 0.040(2) -0.002(2) -0.025(2) -0.014(2)
C18 0.062(4) 0.077(4) 0.064(3) -0.011(3) -0.036(3) -0.016(3)
C19 0.098(5) 0.102(5) 0.094(5) -0.031(4) -0.070(5) -0.007(4)
C20 0.157(8) 0.071(4) 0.081(5) -0.018(4) -0.089(6) 0.011(5)
C21 0.132(6) 0.072(4) 0.040(3) 0.004(3) -0.033(4) -0.026(4)
C22 0.085(4) 0.070(4) 0.039(3) 0.002(3) -0.023(3) -0.030(3)
C23 0.035(2) 0.053(3) 0.029(2) 0.002(2) -0.0090(18) -0.016(2)
C24 0.052(3) 0.064(3) 0.039(2) -0.005(2) -0.008(2) -0.019(3)
C25 0.042(3) 0.086(4) 0.056(3) -0.005(3) -0.005(3) -0.002(3)
C26 0.037(3) 0.126(6) 0.054(3) 0.004(4) -0.014(3) -0.031(4)
C27 0.054(3) 0.115(5) 0.054(3) -0.002(3) -0.016(3) -0.046(4)
C28 0.049(3) 0.073(3) 0.053(3) 0.001(3) -0.019(2) -0.031(3)
Br2 0.0511(3) 0.0663(3) 0.0502(3) 0.0069(2) -0.0206(2) -0.0330(3)
O1 0.177(7) 0.323(11) 0.267(11) 0.162(10) -0.158(8) -0.168(8)
C29 0.243(16) 0.184(12) 0.256(16) -0.036(12) -0.179(14) -0.032(11)

loop_
_geom_bond_atom_site_label_1
_geom_bond_atom_site_label_2
_geom_bond_distance
_geom_bond_site_symmetry_2
_geom_bond_publ_flag
Ni1 N2 1.931(3) . ?
Ni1 N1 1.951(4) . ?
Ni1 P1 2.1600(14) . ?
Ni1 Br1 2.3176(11) . ?
P1 C17 1.796(4) . ?
P1 C16 1.821(4) . ?
P1 C23 1.815(4) . ?
N1 C1 1.320(6) . ?
N1 C9 1.350(6) . ?
N2 C10 1.285(5) . ?
N2 C8 1.428(5) . ?
C1 C2 1.406(8) . ?
C2 C3 1.333(9) . ?
C3 C4 1.422(8) . ?
C4 C5 1.401(8) . ?
C4 C9 1.407(6) . ?
C5 C6 1.343(8) . ?
C6 C7 1.425(7) . ?
C7 C8 1.361(7) . ?
C8 C9 1.412(6) . ?
C10 C11 1.450(6) . ?
C11 C12 1.396(6) . ?
C11 C16 1.408(6) . ?
C12 C13 1.383(7) . ?
C13 C14 1.362(7) . ?
C14 C15 1.374(6) . ?
C15 C16 1.386(6) . ?
C17 C18 1.390(7) . ?
C17 C22 1.384(7) . ?
C18 C19 1.374(8) . ?
C19 C20 1.392(12) . ?
C20 C21 1.375(11) . ?
C21 C22 1.393(8) . ?
C23 C28 1.381(7) . ?
C23 C24 1.387(6) . ?
C24 C25 1.405(8) . ?
C25 C26 1.349(9) . ?
C26 C27 1.354(8) . ?
C27 C28 1.402(7) . ?
O1 C29 1.3997(4) . ?
O1 O1 1.7411(4) 2_767 ?
